data_1542621
loop_
_publ_author_name
'Yang, Changjiang'
'Chen, Xiangyu'
'Tang, Tong'
'He, Zhengjie'

_publ_section_title
;
 Annulation Reaction of 3-Acylmethylidene Oxindoles with Huisgen
 Zwitterions and Its Applications in the Syntheses of
 Pyrrolo[4,3,2-de]quinolinones and Marine Alkaloids Ammosamides.
;
_journal_issue 6
_journal_name_full 'Organic letters'
_journal_page_first 1486
_journal_page_last 1489
_journal_paper_doi 10.1021/acs.orglett.6b00456
_journal_volume 18
_journal_year 2016
_chemical_formula_moiety 'C26 H28 N3 O7.50'
_chemical_formula_sum 'C26 H28 N3 O7.5'
_chemical_formula_weight 502.51
_chemical_name_systematic
; 
 ? 
;
_space_group_crystal_system triclinic
_space_group_IT_number 2
_space_group_name_Hall '-P 1'
_space_group_name_H-M_alt 'P -1'
_symmetry_space_group_name_Hall '-P 1'
_symmetry_space_group_name_H-M 'P -1'
_atom_sites_solution_hydrogens mixed
_atom_sites_solution_primary direct
_atom_sites_solution_secondary difmap
_audit_creation_method SHELXL-2013
_cell_angle_alpha 60.629(7)
_cell_angle_beta 74.155(12)
_cell_angle_gamma 87.858(13)
_cell_formula_units_Z 2
_cell_length_a 10.4200(13)
_cell_length_b 11.5670(15)
_cell_length_c 12.2330(17)
_cell_measurement_reflns_used 5105
_cell_measurement_temperature 113(2)
_cell_measurement_theta_max 33.10
_cell_measurement_theta_min 2.00
_cell_volume 1227.9(3)
_computing_cell_refinement 'CrystalClear-SM Expert 2.0 r4'
_computing_data_collection 'CrystalClear-SM Expert 2.0 r4 (Rigaku, 2009)'
_computing_data_reduction 'CrystalClear-SM Expert 2.0 r4'
_computing_molecular_graphics 'CrystalStructure 4.0'
_computing_publication_material 'CrystalStructure 4.0 (Rigaku, 2009)'
_computing_structure_refinement 'SHELXL-2013 (Sheldrick, 2013)'
_computing_structure_solution 'SHELXS97 (Sheldrick, 1997)'
_diffrn_ambient_temperature 113(2)
_diffrn_detector_area_resol_mean 14.222
_diffrn_measured_fraction_theta_full 1.000
_diffrn_measured_fraction_theta_max 0.989
_diffrn_measurement_device_type 'Rigaku Saturn724 CCD'
_diffrn_measurement_method \w
_diffrn_radiation_type MoK\a
_diffrn_radiation_wavelength 0.71075
_diffrn_reflns_av_R_equivalents 0.0351
_diffrn_reflns_av_unetI/netI 0.0541
_diffrn_reflns_Laue_measured_fraction_full 1.000
_diffrn_reflns_Laue_measured_fraction_max 0.989
_diffrn_reflns_limit_h_max 15
_diffrn_reflns_limit_h_min -15
_diffrn_reflns_limit_k_max 17
_diffrn_reflns_limit_k_min -17
_diffrn_reflns_limit_l_max 18
_diffrn_reflns_limit_l_min -18
_diffrn_reflns_number 20658
_diffrn_reflns_point_group_measured_fraction_full 1.000
_diffrn_reflns_point_group_measured_fraction_max 0.989
_diffrn_reflns_theta_full 25.242
_diffrn_reflns_theta_max 33.134
_diffrn_reflns_theta_min 1.998
_exptl_absorpt_coefficient_mu 0.101
_exptl_absorpt_correction_T_max 0.980
_exptl_absorpt_correction_T_min 0.830
_exptl_absorpt_correction_type multi-scan
_exptl_absorpt_process_details 'Jacobson, R. (1998) Private communication'
_exptl_crystal_colour colorless
_exptl_crystal_density_diffrn 1.359
_exptl_crystal_density_method 'not measured'
_exptl_crystal_description prism
_exptl_crystal_F_000 530
_exptl_crystal_size_max 0.240
_exptl_crystal_size_mid 0.220
_exptl_crystal_size_min 0.200
_refine_diff_density_max 0.420
_refine_diff_density_min -0.344
_refine_diff_density_rms 0.057
_refine_ls_extinction_method none
_refine_ls_goodness_of_fit_ref 1.031
_refine_ls_hydrogen_treatment mixed
_refine_ls_matrix_type full
_refine_ls_number_parameters 347
_refine_ls_number_reflns 9249
_refine_ls_number_restraints 3
_refine_ls_restrained_S_all 1.033
_refine_ls_R_factor_all 0.0658
_refine_ls_R_factor_gt 0.0492
_refine_ls_shift/su_max 0.000
_refine_ls_shift/su_mean 0.000
_refine_ls_structure_factor_coef Fsqd
_refine_ls_weighting_details 'w=1/[\s^2^(Fo^2^)+(0.0684P)^2^] where P=(Fo^2^+2Fc^2^)/3'
_refine_ls_weighting_scheme calc
_refine_ls_wR_factor_gt 0.1219
_refine_ls_wR_factor_ref 0.1316
_reflns_Friedel_coverage 0.000
_reflns_number_gt 6850
_reflns_number_total 9249
_reflns_threshold_expression 'I > 2\s(I)'
_cod_data_source_file ol6b00456_si_003.cif
_cod_data_source_block shelxl
_cod_depositor_comments 'Adding full bibliography for 1542621--1542626.cif.'
_cod_original_formula_sum 'C26 H28 N3 O7.50'
_cod_database_code 1542621
_shelx_space_group_comment
; 
The symmetry employed for this shelxl refinement is uniquely defined 
by the following loop, which should always be used as a source of 
symmetry information in preference to the above space-group names. 
They are only intended as comments. 
;
_shelx_estimated_absorpt_t_min 0.976
_shelx_estimated_absorpt_t_max 0.980
_shelxl_version_number 2013-3

loop_
_space_group_symop_operation_xyz
'x, y, z'
'-x, -y, -z'

loop_
_atom_site_label
_atom_site_type_symbol
_atom_site_fract_x
_atom_site_fract_y
_atom_site_fract_z
_atom_site_U_iso_or_equiv
_atom_site_adp_type
_atom_site_occupancy
_atom_site_site_symmetry_order
_atom_site_calc_flag
_atom_site_refinement_flags_posn
_atom_site_refinement_flags_adp
_atom_site_refinement_flags_occupancy
O1 O 0.18925(9) 0.03570(8) 0.34118(9) 0.02680(19) Uani 1 1 d . . .
O2 O 0.42201(8) 0.58181(8) 0.39170(8) 0.02260(17) Uani 1 1 d . . .
O3 O 0.25155(8) 0.67952(7) 0.31201(9) 0.02400(18) Uani 1 1 d . . .
O4 O 0.59170(8) 0.35917(9) 0.38010(8) 0.02697(19) Uani 1 1 d . . .
O5 O 0.51032(7) 0.48547(8) 0.20981(7) 0.01938(16) Uani 1 1 d . . .
O6 O 0.13098(8) 0.20356(8) 0.64204(8) 0.02159(17) Uani 1 1 d . . .
O7 O 0.25524(8) 0.20299(8) 0.76873(7) 0.02173(17) Uani 1 1 d . . .
O8 O 0.5790(2) 0.0529(2) 0.5539(2) 0.0445(5) Uani 0.5 1 d D . P
H8B H 0.649(3) 0.044(3) 0.586(4) 0.067 Uiso 0.5 1 d D U P
H8A H 0.578(3) 0.1407(11) 0.512(4) 0.067 Uiso 0.5 1 d D U P
N1 N 0.02367(9) 0.17823(9) 0.32474(9) 0.01882(18) Uani 1 1 d . . .
N2 N 0.26627(8) 0.46218(8) 0.37593(8) 0.01398(16) Uani 1 1 d . . .
N3 N 0.34976(9) 0.29769(9) 0.55386(9) 0.01635(17) Uani 1 1 d . . .
C1 C 0.14710(11) 0.13613(10) 0.33984(10) 0.0177(2) Uani 1 1 d . . .
C2 C 0.21312(10) 0.23709(9) 0.35673(10) 0.01439(18) Uani 1 1 d . . .
C3 C 0.12232(10) 0.33591(10) 0.34438(10) 0.01369(18) Uani 1 1 d . . .
C4 C 0.00538(10) 0.29663(10) 0.33197(10) 0.01584(19) Uani 1 1 d . . .
C5 C -0.10319(10) 0.36835(11) 0.33208(11) 0.0195(2) Uani 1 1 d . . .
H5 H -0.1846 0.3434 0.3241 0.023 Uiso 1 1 calc R U .
C6 C -0.08591(10) 0.48005(11) 0.34460(10) 0.0192(2) Uani 1 1 d . . .
H6 H -0.1590 0.5316 0.3450 0.023 Uiso 1 1 calc R U .
C7 C 0.03147(10) 0.52128(10) 0.35658(10) 0.01671(19) Uani 1 1 d . . .
H7 H 0.0376 0.5989 0.3637 0.020 Uiso 1 1 calc R U .
C8 C 0.14038(10) 0.44522(9) 0.35780(9) 0.01322(17) Uani 1 1 d . . .
C9 C 0.35148(10) 0.35083(10) 0.41893(10) 0.01402(18) Uani 1 1 d . . .
C10 C 0.31940(10) 0.23823(10) 0.39619(10) 0.01610(19) Uani 1 1 d . . .
H10 H 0.3756 0.1688 0.4103 0.019 Uiso 1 1 calc R U .
C11 C 0.32039(11) 0.57786(10) 0.36244(10) 0.01665(19) Uani 1 1 d . . .
C12 C 0.29533(15) 0.80300(12) 0.30318(15) 0.0358(3) Uani 1 1 d . . .
H12A H 0.3177 0.7818 0.3842 0.043 Uiso 1 1 calc R U .
H12B H 0.2212 0.8600 0.2957 0.043 Uiso 1 1 calc R U .
C13 C 0.41650(15) 0.87808(13) 0.18613(16) 0.0430(4) Uani 1 1 d . . .
H13A H 0.4942 0.8285 0.2006 0.052 Uiso 1 1 calc R U .
H13B H 0.4353 0.9666 0.1741 0.052 Uiso 1 1 calc R U .
H13C H 0.3987 0.8879 0.1075 0.052 Uiso 1 1 calc R U .
C14 C 0.49962(10) 0.40212(10) 0.33544(10) 0.0176(2) Uani 1 1 d . . .
C15 C 0.64832(11) 0.53509(13) 0.12539(11) 0.0267(3) Uani 1 1 d . . .
H15A H 0.6992 0.4596 0.1300 0.032 Uiso 1 1 calc R U .
H15B H 0.6936 0.5846 0.1540 0.032 Uiso 1 1 calc R U .
C16 C 0.64289(14) 0.62566(16) -0.01199(12) 0.0375(3) Uani 1 1 d . . .
H16A H 0.5972 0.5758 -0.0390 0.045 Uiso 1 1 calc R U .
H16B H 0.7344 0.6597 -0.0712 0.045 Uiso 1 1 calc R U .
H16C H 0.5935 0.7006 -0.0156 0.045 Uiso 1 1 calc R U .
C17 C 0.23577(11) 0.23249(10) 0.65352(10) 0.01657(19) Uani 1 1 d . . .
C18 C 0.14188(12) 0.12576(14) 0.88361(12) 0.0290(3) Uani 1 1 d . . .
H18A H 0.1119 0.0450 0.8845 0.035 Uiso 1 1 calc R U .
H18B H 0.0659 0.1798 0.8830 0.035 Uiso 1 1 calc R U .
C19 C 0.18738(14) 0.08731(16) 1.00101(13) 0.0400(4) Uani 1 1 d . . .
H19A H 0.2626 0.0340 1.0005 0.048 Uiso 1 1 calc R U .
H19B H 0.1131 0.0346 1.0806 0.048 Uiso 1 1 calc R U .
H19C H 0.2164 0.1680 0.9992 0.048 Uiso 1 1 calc R U .
C20 C -0.08208(12) 0.09790(11) 0.32662(12) 0.0251(2) Uani 1 1 d . . .
H20A H -0.1551 0.0666 0.4097 0.030 Uiso 1 1 calc R U .
H20B H -0.0454 0.0181 0.3258 0.030 Uiso 1 1 calc R U .
C21 C -0.14105(12) 0.17011(11) 0.21342(11) 0.0214(2) Uani 1 1 d . . .
C22 C -0.27129(13) 0.12622(13) 0.22983(14) 0.0316(3) Uani 1 1 d . . .
H22 H -0.3215 0.0541 0.3119 0.038 Uiso 1 1 calc R U .
C23 C -0.32858(15) 0.18682(15) 0.12743(16) 0.0394(3) Uani 1 1 d . . .
H23 H -0.4171 0.1554 0.1396 0.047 Uiso 1 1 calc R U .
C24 C -0.25691(15) 0.29290(14) 0.00785(14) 0.0354(3) Uani 1 1 d . . .
H24 H -0.2956 0.3338 -0.0625 0.043 Uiso 1 1 calc R U .
C25 C -0.12876(14) 0.33904(14) -0.00877(12) 0.0318(3) Uani 1 1 d . . .
H25 H -0.0798 0.4127 -0.0903 0.038 Uiso 1 1 calc R U .
C26 C -0.07122(12) 0.27788(13) 0.09354(12) 0.0259(2) Uani 1 1 d . . .
H26 H 0.0170 0.3103 0.0812 0.031 Uiso 1 1 calc R U .
H3 H 0.4092(14) 0.3213(14) 0.5747(14) 0.024(4) Uiso 1 1 d . . .

loop_
_atom_site_aniso_label
_atom_site_aniso_U_11
_atom_site_aniso_U_22
_atom_site_aniso_U_33
_atom_site_aniso_U_23
_atom_site_aniso_U_13
_atom_site_aniso_U_12
O1 0.0371(5) 0.0191(4) 0.0350(5) -0.0179(4) -0.0184(4) 0.0080(3)
O2 0.0251(4) 0.0221(4) 0.0240(4) -0.0117(3) -0.0111(3) -0.0030(3)
O3 0.0243(4) 0.0132(3) 0.0349(5) -0.0120(3) -0.0093(4) 0.0027(3)
O4 0.0130(4) 0.0400(5) 0.0232(4) -0.0112(4) -0.0076(3) 0.0046(3)
O5 0.0140(3) 0.0244(4) 0.0165(3) -0.0080(3) -0.0037(3) -0.0010(3)
O6 0.0160(4) 0.0277(4) 0.0222(4) -0.0129(3) -0.0057(3) -0.0015(3)
O7 0.0198(4) 0.0273(4) 0.0154(3) -0.0082(3) -0.0053(3) -0.0029(3)
O8 0.0442(13) 0.0337(10) 0.0606(15) -0.0228(11) -0.0245(11) 0.0071(10)
N1 0.0196(4) 0.0170(4) 0.0224(4) -0.0099(4) -0.0094(4) -0.0013(3)
N2 0.0134(4) 0.0130(3) 0.0182(4) -0.0085(3) -0.0072(3) 0.0027(3)
N3 0.0146(4) 0.0188(4) 0.0158(4) -0.0076(3) -0.0066(3) -0.0003(3)
C1 0.0215(5) 0.0157(4) 0.0184(5) -0.0090(4) -0.0082(4) 0.0018(4)
C2 0.0155(4) 0.0130(4) 0.0163(4) -0.0080(3) -0.0056(4) 0.0019(3)
C3 0.0120(4) 0.0152(4) 0.0153(4) -0.0080(4) -0.0055(3) 0.0021(3)
C4 0.0140(4) 0.0173(4) 0.0156(4) -0.0073(4) -0.0051(4) -0.0002(4)
C5 0.0119(4) 0.0268(5) 0.0187(5) -0.0101(4) -0.0053(4) 0.0017(4)
C6 0.0142(5) 0.0256(5) 0.0190(5) -0.0114(4) -0.0069(4) 0.0088(4)
C7 0.0169(5) 0.0185(4) 0.0168(4) -0.0099(4) -0.0063(4) 0.0064(4)
C8 0.0120(4) 0.0148(4) 0.0136(4) -0.0070(3) -0.0048(3) 0.0018(3)
C9 0.0123(4) 0.0145(4) 0.0168(4) -0.0078(4) -0.0068(4) 0.0029(3)
C10 0.0165(5) 0.0155(4) 0.0197(5) -0.0101(4) -0.0080(4) 0.0051(4)
C11 0.0188(5) 0.0156(4) 0.0164(4) -0.0089(4) -0.0044(4) -0.0005(4)
C12 0.0419(8) 0.0167(5) 0.0497(8) -0.0192(6) -0.0091(7) 0.0007(5)
C13 0.0389(8) 0.0223(6) 0.0509(9) -0.0036(6) -0.0162(7) -0.0065(6)
C14 0.0137(4) 0.0214(5) 0.0190(5) -0.0107(4) -0.0056(4) 0.0017(4)
C15 0.0155(5) 0.0384(6) 0.0198(5) -0.0116(5) -0.0009(4) -0.0046(5)
C16 0.0293(7) 0.0508(8) 0.0200(6) -0.0089(6) -0.0042(5) -0.0136(6)
C17 0.0178(5) 0.0156(4) 0.0175(5) -0.0086(4) -0.0063(4) 0.0023(4)
C18 0.0232(6) 0.0381(7) 0.0184(5) -0.0104(5) -0.0016(4) -0.0063(5)
C19 0.0324(7) 0.0539(9) 0.0195(6) -0.0079(6) -0.0061(5) -0.0075(7)
C20 0.0268(6) 0.0205(5) 0.0267(6) -0.0074(4) -0.0135(5) -0.0072(4)
C21 0.0242(5) 0.0214(5) 0.0229(5) -0.0121(4) -0.0106(4) -0.0012(4)
C22 0.0315(7) 0.0259(6) 0.0344(7) -0.0084(5) -0.0173(6) -0.0069(5)
C23 0.0378(8) 0.0375(7) 0.0479(9) -0.0168(7) -0.0278(7) -0.0020(6)
C24 0.0450(8) 0.0397(7) 0.0325(7) -0.0197(6) -0.0243(6) 0.0072(6)
C25 0.0360(7) 0.0385(7) 0.0192(5) -0.0127(5) -0.0087(5) 0.0029(6)
C26 0.0227(6) 0.0321(6) 0.0211(5) -0.0119(5) -0.0060(4) -0.0018(5)

loop_
_atom_type_symbol
_atom_type_description
_atom_type_scat_dispersion_real
_atom_type_scat_dispersion_imag
_atom_type_scat_source
C C 0.0033 0.0016 'International Tables Vol C Tables 4.2.6.8 and 6.1.1.4'
H H 0.0000 0.0000 'International Tables Vol C Tables 4.2.6.8 and 6.1.1.4'
N N 0.0061 0.0033 'International Tables Vol C Tables 4.2.6.8 and 6.1.1.4'
O O 0.0106 0.0060 'International Tables Vol C Tables 4.2.6.8 and 6.1.1.4'

loop_
_geom_angle_atom_site_label_1
_geom_angle_atom_site_label_2
_geom_angle_atom_site_label_3
_geom_angle
C11 O3 C12 116.18(10)
C14 O5 C15 114.33(8)
C17 O7 C18 114.87(9)
H8B O8 H8A 102.4(14)
C1 N1 C4 110.94(8)
C1 N1 C20 123.80(9)
C4 N1 C20 124.29(9)
C11 N2 C8 125.24(8)
C11 N2 C9 112.78(8)
C8 N2 C9 121.92(8)
C17 N3 C9 120.83(9)
C17 N3 H3 114.5(10)
C9 N3 H3 122.7(10)
O1 C1 N1 125.77(10)
O1 C1 C2 128.56(10)
N1 C1 C2 105.66(8)
C10 C2 C3 120.33(9)
C10 C2 C1 132.95(9)
C3 C2 C1 105.88(8)
C8 C3 C4 124.49(9)
C8 C3 C2 125.76(9)
C4 C3 C2 109.35(9)
C5 C4 C3 120.40(10)
C5 C4 N1 131.63(10)
C3 C4 N1 107.94(9)
C4 C5 C6 115.72(10)
C4 C5 H5 122.1
C6 C5 H5 122.1
C5 C6 C7 124.56(10)
C5 C6 H6 117.7
C7 C6 H6 117.7
C6 C7 C8 118.56(9)
C6 C7 H7 120.7
C8 C7 H7 120.7
C3 C8 C7 116.27(9)
C3 C8 N2 114.63(8)
C7 C8 N2 129.06(9)
N3 C9 N2 112.34(8)
N3 C9 C10 110.27(8)
N2 C9 C10 114.16(8)
N3 C9 C14 106.23(8)
N2 C9 C14 109.93(8)
C10 C9 C14 103.23(8)
C2 C10 C9 120.10(9)
C2 C10 H10 119.9
C9 C10 H10 119.9
O2 C11 O3 125.70(9)
O2 C11 N2 121.92(10)
O3 C11 N2 112.35(9)
O3 C12 C13 111.00(12)
O3 C12 H12A 109.4
C13 C12 H12A 109.4
O3 C12 H12B 109.4
C13 C12 H12B 109.4
H12A C12 H12B 108.0
C12 C13 H13A 109.5
C12 C13 H13B 109.5
H13A C13 H13B 109.5
C12 C13 H13C 109.5
H13A C13 H13C 109.5
H13B C13 H13C 109.5
O4 C14 O5 125.64(10)
O4 C14 C9 122.17(10)
O5 C14 C9 111.80(9)
O5 C15 C16 107.63(10)
O5 C15 H15A 110.2
C16 C15 H15A 110.2
O5 C15 H15B 110.2
C16 C15 H15B 110.2
H15A C15 H15B 108.5
C15 C16 H16A 109.5
C15 C16 H16B 109.5
H16A C16 H16B 109.5
C15 C16 H16C 109.5
H16A C16 H16C 109.5
H16B C16 H16C 109.5
O6 C17 O7 124.45(10)
O6 C17 N3 125.46(10)
O7 C17 N3 110.09(9)
O7 C18 C19 107.28(10)
O7 C18 H18A 110.3
C19 C18 H18A 110.3
O7 C18 H18B 110.3
C19 C18 H18B 110.3
H18A C18 H18B 108.5
C18 C19 H19A 109.5
C18 C19 H19B 109.5
H19A C19 H19B 109.5
C18 C19 H19C 109.5
H19A C19 H19C 109.5
H19B C19 H19C 109.5
N1 C20 C21 114.41(9)
N1 C20 H20A 108.7
C21 C20 H20A 108.7
N1 C20 H20B 108.7
C21 C20 H20B 108.7
H20A C20 H20B 107.6
C26 C21 C22 118.42(11)
C26 C21 C20 123.00(10)
C22 C21 C20 118.58(11)
C23 C22 C21 120.76(12)
C23 C22 H22 119.6
C21 C22 H22 119.6
C24 C23 C22 120.12(13)
C24 C23 H23 119.9
C22 C23 H23 119.9
C25 C24 C23 119.66(12)
C25 C24 H24 120.2
C23 C24 H24 120.2
C24 C25 C26 120.19(12)
C24 C25 H25 119.9
C26 C25 H25 119.9
C21 C26 C25 120.84(11)
C21 C26 H26 119.6
C25 C26 H26 119.6

loop_
_geom_bond_atom_site_label_1
_geom_bond_atom_site_label_2
_geom_bond_distance
O1 C1 1.2206(13)
O2 C11 1.2158(13)
O3 C11 1.3210(13)
O3 C12 1.4595(14)
O4 C14 1.2043(13)
O5 C14 1.3285(13)
O5 C15 1.4605(14)
O6 C17 1.2171(12)
O7 C17 1.3503(13)
O7 C18 1.4523(14)
O8 H8B 0.899(10)
O8 H8A 0.887(10)
N1 C1 1.3856(14)
N1 C4 1.4177(13)
N1 C20 1.4559(13)
N2 C11 1.3872(12)
N2 C8 1.4246(12)
N2 C9 1.4930(13)
N3 C17 1.3565(14)
N3 C9 1.4464(13)
N3 H3 0.831(14)
C1 C2 1.5013(14)
C2 C10 1.3262(14)
C2 C3 1.4326(14)
C3 C8 1.3781(13)
C3 C4 1.3872(13)
C4 C5 1.3777(15)
C5 C6 1.3972(16)
C5 H5 0.9500
C6 C7 1.3982(15)
C6 H6 0.9500
C7 C8 1.4084(14)
C7 H7 0.9500
C9 C10 1.5245(14)
C9 C14 1.5462(15)
C10 H10 0.9500
C12 C13 1.508(2)
C12 H12A 0.9900
C12 H12B 0.9900
C13 H13A 0.9800
C13 H13B 0.9800
C13 H13C 0.9800
C15 C16 1.4985(17)
C15 H15A 0.9900
C15 H15B 0.9900
C16 H16A 0.9800
C16 H16B 0.9800
C16 H16C 0.9800
C18 C19 1.4882(18)
C18 H18A 0.9900
C18 H18B 0.9900
C19 H19A 0.9800
C19 H19B 0.9800
C19 H19C 0.9800
C20 C21 1.5115(16)
C20 H20A 0.9900
C20 H20B 0.9900
C21 C26 1.3878(16)
C21 C22 1.3938(16)
C22 C23 1.3901(19)
C22 H22 0.9500
C23 C24 1.384(2)
C23 H23 0.9500
C24 C25 1.3812(19)
C24 H24 0.9500
C25 C26 1.3913(18)
C25 H25 0.9500
C26 H26 0.9500

loop_
_geom_hbond_atom_site_label_D
_geom_hbond_atom_site_label_H
_geom_hbond_atom_site_label_A
_geom_hbond_distance_DH
_geom_hbond_distance_HA
_geom_hbond_distance_DA
_geom_hbond_angle_DHA
_geom_hbond_site_symmetry_A
N3 H3 O2 0.831(14) 2.348(15) 3.1725(12) 171.9(13) 2_666
C20 H20B O6 0.99 2.55 3.3587(15) 138.6 2_556
C20 H20A O1 0.99 2.59 3.4117(17) 140.3 2_556
C13 H13A O2 0.98 2.61 3.1116(17) 111.7 .
C12 H12B O1 0.99 2.35 3.0671(15) 128.8 1_565
C10 H10 O8 0.95 2.43 3.302(2) 152.3 2_656
C7 H7 O3 0.95 2.25 2.7492(14) 112.2 .
C5 H5 O4 0.95 2.27 3.0673(14) 141.0 1_455
O8 H8A O4 0.887(10) 2.216(12) 3.095(2) 171(4) .
O8 H8B O1 0.899(10) 2.093(14) 2.958(2) 161(3) 2_656
N3 H3 O2 0.831(14) 2.348(15) 3.1725(12) 171.9(13) 2_666
C20 H20B O6 0.99 2.55 3.3587(15) 138.6 2_556
C20 H20A O1 0.99 2.59 3.4117(17) 140.3 2_556
C13 H13A O2 0.98 2.61 3.1116(17) 111.7 .
C12 H12B O1 0.99 2.35 3.0671(15) 128.8 1_565
C10 H10 O8 0.95 2.43 3.302(2) 152.3 2_656
C7 H7 O3 0.95 2.25 2.7492(14) 112.2 .
C5 H5 O4 0.95 2.27 3.0673(14) 141.0 1_455
O8 H8A O4 0.887(10) 2.216(12) 3.095(2) 171(4) .
O8 H8B O1 0.899(10) 2.093(14) 2.958(2) 161(3) 2_656

loop_
_geom_torsion_atom_site_label_1
_geom_torsion_atom_site_label_2
_geom_torsion_atom_site_label_3
_geom_torsion_atom_site_label_4
_geom_torsion
C4 N1 C1 O1 178.15(11)
C20 N1 C1 O1 9.02(18)
C4 N1 C1 C2 -0.59(11)
C20 N1 C1 C2 -169.71(9)
O1 C1 C2 C10 -11.9(2)
N1 C1 C2 C10 166.76(11)
O1 C1 C2 C3 178.95(11)
N1 C1 C2 C3 -2.37(11)
C10 C2 C3 C8 6.79(16)
C1 C2 C3 C8 177.59(10)
C10 C2 C3 C4 -166.26(10)
C1 C2 C3 C4 4.54(11)
C8 C3 C4 C5 0.19(16)
C2 C3 C4 C5 173.35(10)
C8 C3 C4 N1 -178.12(9)
C2 C3 C4 N1 -4.96(11)
C1 N1 C4 C5 -174.60(11)
C20 N1 C4 C5 -5.54(18)
C1 N1 C4 C3 3.45(12)
C20 N1 C4 C3 172.51(10)
C3 C4 C5 C6 0.30(15)
N1 C4 C5 C6 178.15(10)
C4 C5 C6 C7 0.00(16)
C5 C6 C7 C8 -0.77(16)
C4 C3 C8 C7 -0.94(15)
C2 C3 C8 C7 -172.98(10)
C4 C3 C8 N2 176.84(9)
C2 C3 C8 N2 4.80(15)
C6 C7 C8 C3 1.18(14)
C6 C7 C8 N2 -176.23(10)
C11 N2 C8 C3 164.72(9)
C9 N2 C8 C3 -18.38(13)
C11 N2 C8 C7 -17.84(16)
C9 N2 C8 C7 159.06(10)
C17 N3 C9 N2 66.40(11)
C17 N3 C9 C10 -62.17(12)
C17 N3 C9 C14 -173.37(9)
C11 N2 C9 N3 70.75(10)
C8 N2 C9 N3 -106.51(10)
C11 N2 C9 C10 -162.76(9)
C8 N2 C9 C10 19.99(13)
C11 N2 C9 C14 -47.32(11)
C8 N2 C9 C14 135.42(9)
C3 C2 C10 C9 -4.56(15)
C1 C2 C10 C9 -172.43(10)
N3 C9 C10 C2 119.73(10)
N2 C9 C10 C2 -7.84(14)
C14 C9 C10 C2 -127.13(10)
C12 O3 C11 O2 -6.25(16)
C12 O3 C11 N2 175.64(10)
C8 N2 C11 O2 172.66(10)
C9 N2 C11 O2 -4.49(14)
C8 N2 C11 O3 -9.15(14)
C9 N2 C11 O3 173.70(8)
C11 O3 C12 C13 79.48(14)
C15 O5 C14 O4 -5.78(16)
C15 O5 C14 C9 -178.73(9)
N3 C9 C14 O4 24.29(13)
N2 C9 C14 O4 146.07(10)
C10 C9 C14 O4 -91.75(12)
N3 C9 C14 O5 -162.47(8)
N2 C9 C14 O5 -40.70(11)
C10 C9 C14 O5 81.48(10)
C14 O5 C15 C16 179.35(10)
C18 O7 C17 O6 3.12(15)
C18 O7 C17 N3 -176.46(9)
C9 N3 C17 O6 5.96(16)
C9 N3 C17 O7 -174.45(9)
C17 O7 C18 C19 172.47(11)
C1 N1 C20 C21 -130.58(12)
C4 N1 C20 C21 61.74(15)
N1 C20 C21 C26 25.14(17)
N1 C20 C21 C22 -155.16(11)
C26 C21 C22 C23 1.6(2)
C20 C21 C22 C23 -178.11(13)
C21 C22 C23 C24 -0.7(2)
C22 C23 C24 C25 -0.6(2)
C23 C24 C25 C26 1.0(2)
C22 C21 C26 C25 -1.27(19)
C20 C21 C26 C25 178.44(12)
C24 C25 C26 C21 0.0(2)
